data_4066081
loop_
_publ_author_name
'Tanabe, Makoto'
'Hanzawa, Masaya'
'Osakada, Kohtaro'

_publ_section_title
;
 Preparation and Thermal Reaction of Tetrastannapalladacyclopentane.
 Sn&#x2212;Sn Bond Formation and Cleavage
;
_journal_issue 16
_journal_name_full Organometallics
_journal_page_first 3535
_journal_paper_doi 10.1021/om100281t
_journal_volume 29
_journal_year 2010
_chemical_formula_moiety 'C24 H56 P8 Pd2 '
_chemical_formula_sum 'C24 H56 P8 Pd2'
_chemical_formula_weight 805.30
_space_group_IT_number 14
_symmetry_cell_setting monoclinic
_symmetry_Int_Tables_number 14
_symmetry_space_group_name_Hall '-P 2yn'
_symmetry_space_group_name_H-M 'P 1 21/n 1'
_cell_angle_alpha 90.0000
_cell_angle_beta 92.983(3)
_cell_angle_gamma 90.0000
_cell_formula_units_Z 2
_cell_length_a 11.778(3)
_cell_length_b 11.869(3)
_cell_length_c 14.363(3)
_cell_measurement_reflns_used 5469
_cell_measurement_temperature 113.1
_cell_measurement_theta_max 27.5
_cell_measurement_theta_min 3.2
_cell_volume 2005.1(8)
_computing_cell_refinement CrystalClear
_computing_data_collection CrystalClear
_computing_data_reduction CrystalStructure
_computing_publication_material 'CrystalStructure 3.8'
_computing_structure_refinement SHELXL
_computing_structure_solution SIR97
_diffrn_ambient_temperature 113(2)
_diffrn_detector_area_resol_mean 7.31
_diffrn_measured_fraction_theta_full 0.935
_diffrn_measured_fraction_theta_max 0.935
_diffrn_measurement_device_type 'Rigaku Saturn'
_diffrn_measurement_method \w
_diffrn_radiation_type 'Mo K\a'
_diffrn_radiation_wavelength 0.71070
_diffrn_reflns_av_R_equivalents 0.016
_diffrn_reflns_limit_h_max 15
_diffrn_reflns_limit_h_min -15
_diffrn_reflns_limit_k_max 14
_diffrn_reflns_limit_k_min -15
_diffrn_reflns_limit_l_max 16
_diffrn_reflns_limit_l_min -18
_diffrn_reflns_number 12680
_diffrn_reflns_theta_full 27.48
_diffrn_reflns_theta_max 27.48
_exptl_absorpt_coefficient_mu 1.229
_exptl_absorpt_correction_T_max 0.863
_exptl_absorpt_correction_T_min 0.775
_exptl_absorpt_correction_type multi-scan
_exptl_absorpt_process_details 'Jacobson, R. (1998) Private communication'
_exptl_crystal_colour colorless
_exptl_crystal_density_diffrn 1.334
_exptl_crystal_density_method 'not measured'
_exptl_crystal_description prism
_exptl_crystal_F_000 824.00
_exptl_crystal_size_max 0.22
_exptl_crystal_size_mid 0.18
_exptl_crystal_size_min 0.12
_refine_diff_density_max 1.11
_refine_diff_density_min -0.66
_refine_ls_extinction_method none
_refine_ls_goodness_of_fit_ref 1.027
_refine_ls_hydrogen_treatment refall
_refine_ls_number_parameters 173
_refine_ls_number_reflns 4304
_refine_ls_R_factor_all 0.0366
_refine_ls_R_factor_gt 0.0344
_refine_ls_shift/su_max 0.0000
_refine_ls_structure_factor_coef Fsqd
_refine_ls_weighting_details 'w = 1/[\s^2^(Fo^2^)+(0.0625P)^2^+2.4545P] where P=(Fo^2^+2Fc^2^)/3'
_refine_ls_weighting_scheme calc
_refine_ls_wR_factor_gt 0.0947
_refine_ls_wR_factor_ref 0.0966
_reflns_number_gt 4071
_reflns_number_total 4304
_reflns_threshold_expression F^2^>2.0\s(F^2^)
_cod_data_source_file om100281t_si_001.cif
_cod_data_source_block '__Pd(dmpe)n'
_cod_original_cell_volume 2005.1(7)
_cod_original_formula_sum 'C24 H56 P8 Pd2 '
_cod_database_code 4066081

loop_
_symmetry_equiv_pos_site_id
_symmetry_equiv_pos_as_xyz
1 +X,+Y,+Z
2 1/2-X,1/2+Y,1/2-Z
3 -X,-Y,-Z
4 1/2+X,1/2-Y,1/2+Z

loop_
_atom_site_label
_atom_site_type_symbol
_atom_site_fract_x
_atom_site_fract_y
_atom_site_fract_z
_atom_site_U_iso_or_equiv
_atom_site_adp_type
_atom_site_occupancy
_atom_site_symmetry_multiplicity
_atom_site_calc_flag
_atom_site_refinement_flags
Pd1 Pd 0.193372(15) 0.166609(15) 1.003390(12) 0.02040(8) Uani 1.00 1 d .
P1 P -0.18751(5) -0.05355(5) 0.86563(4) 0.02201(14) Uani 1.00 1 d .
P2 P 0.01369(6) 0.24218(5) 0.97632(5) 0.02435(14) Uani 1.00 1 d .
P3 P 0.27368(6) 0.09153(6) 0.87369(5) 0.02785(15) Uani 1.00 1 d .
P4 P 0.33605(8) 0.29918(8) 1.01005(5) 0.0364(2) Uani 1.00 1 d .
C1 C -0.3174(2) 0.0183(2) 0.8202(2) 0.0384(6) Uani 1.00 1 d .
C2 C -0.1447(3) -0.1196(2) 0.75700(19) 0.0360(6) Uani 1.00 1 d .
C3 C -0.0870(2) 0.0656(2) 0.87166(17) 0.0243(4) Uani 1.00 1 d .
C4 C -0.1064(2) 0.1453(2) 0.95269(19) 0.0262(5) Uani 1.00 1 d .
C5 C -0.0089(3) 0.3409(2) 0.8782(2) 0.0405(7) Uani 1.00 1 d .
C6 C -0.0458(3) 0.3266(2) 1.0693(2) 0.0459(8) Uani 1.00 1 d .
C7 C 0.2080(3) 0.1029(7) 0.7558(2) 0.096(2) Uani 1.00 1 d .
C8 C 0.3358(5) -0.0485(3) 0.8663(3) 0.0878(19) Uani 1.00 1 d .
C9 C 0.3101(4) 0.4517(4) 0.9974(4) 0.089(2) Uani 1.00 1 d .
C10 C 0.4482(3) 0.3064(3) 1.1027(2) 0.0469(7) Uani 1.00 1 d .
C11 C 0.3901(10) 0.1871(11) 0.8394(6) 0.053(2) Uani 0.50 1 d P
C12 C 0.4133(7) 0.1673(8) 0.8750(6) 0.0382(19) Uani 0.50 1 d P
C13 C 0.4017(6) 0.2914(6) 0.8991(4) 0.0367(13) Uani 0.50 1 d P
C14 C 0.4502(6) 0.2377(9) 0.9254(5) 0.0507(19) Uani 0.50 1 d P
H1 H -0.2982 0.0942 0.7993 0.046 Uiso 1.00 1 c R
H2 H -0.3716 0.0236 0.8696 0.046 Uiso 1.00 1 c R
H3 H -0.3517 -0.0246 0.7677 0.046 Uiso 1.00 1 c R
H4 H -0.1791 -0.1946 0.7509 0.043 Uiso 1.00 1 c R
H5 H -0.0617 -0.1265 0.7585 0.043 Uiso 1.00 1 c R
H6 H -0.1705 -0.0729 0.7037 0.043 Uiso 1.00 1 c R
H7 H -0.0084 0.0358 0.8781 0.029 Uiso 1.00 1 c R
H8 H -0.0945 0.1085 0.8125 0.029 Uiso 1.00 1 c R
H9 H -0.1185 0.1003 1.0094 0.031 Uiso 1.00 1 c R
H10 H -0.1762 0.1898 0.9383 0.031 Uiso 1.00 1 c R
H11 H 0.0063 0.4180 0.9000 0.049 Uiso 1.00 1 c R
H12 H -0.0877 0.3354 0.8533 0.049 Uiso 1.00 1 c R
H13 H 0.0427 0.3220 0.8292 0.049 Uiso 1.00 1 c R
H14 H -0.0882 0.2774 1.1099 0.055 Uiso 1.00 1 c R
H15 H -0.0969 0.3840 1.0416 0.055 Uiso 1.00 1 c R
H16 H 0.0161 0.3634 1.1061 0.055 Uiso 1.00 1 c R
H17 H 0.1581 0.0379 0.7432 0.116 Uiso 1.00 1 c R
H18 H 0.2673 0.1043 0.7105 0.116 Uiso 1.00 1 c R
H19 H 0.1632 0.1724 0.7505 0.116 Uiso 1.00 1 c R
H20 H 0.4167 -0.0451 0.8858 0.105 Uiso 1.00 1 c R
H21 H 0.3272 -0.0757 0.8019 0.105 Uiso 1.00 1 c R
H22 H 0.2968 -0.1001 0.9073 0.105 Uiso 1.00 1 c R
H23 H 0.3124 0.4728 0.9315 0.107 Uiso 1.00 1 c R
H24 H 0.3690 0.4933 1.0338 0.107 Uiso 1.00 1 c R
H25 H 0.2353 0.4701 1.0200 0.107 Uiso 1.00 1 c R
H26 H 0.4235 0.3549 1.1530 0.056 Uiso 1.00 1 c R
H27 H 0.5174 0.3374 1.0777 0.056 Uiso 1.00 1 c R
H28 H 0.4638 0.2305 1.1272 0.056 Uiso 1.00 1 c R

loop_
_atom_site_aniso_label
_atom_site_aniso_U_11
_atom_site_aniso_U_22
_atom_site_aniso_U_33
_atom_site_aniso_U_12
_atom_site_aniso_U_13
_atom_site_aniso_U_23
Pd1 0.02372(13) 0.02120(13) 0.01658(13) -0.00488(6) 0.00389(8) -0.00040(6)
P1 0.0234(3) 0.0247(3) 0.0181(2) -0.0022(2) 0.0029(2) 0.0012(2)
P2 0.0306(3) 0.0178(2) 0.0248(3) 0.0012(2) 0.0029(2) -0.0005(2)
P3 0.0265(3) 0.0368(3) 0.0208(3) -0.0000(2) 0.0056(2) -0.0044(2)
P4 0.0448(4) 0.0416(4) 0.0227(3) -0.0253(3) 0.0023(3) 0.0002(3)
C1 0.0283(13) 0.0459(17) 0.0401(16) 0.0014(12) -0.0060(11) 0.0037(13)
C2 0.0531(17) 0.0364(15) 0.0188(11) 0.0001(13) 0.0066(11) -0.0018(10)
C3 0.0273(11) 0.0254(11) 0.0205(11) -0.0037(9) 0.0040(9) 0.0028(9)
C4 0.0251(11) 0.0261(11) 0.0280(12) 0.0010(9) 0.0059(9) 0.0009(9)
C5 0.0543(19) 0.0240(13) 0.0425(17) -0.0044(12) -0.0047(15) 0.0119(11)
C6 0.052(2) 0.0388(17) 0.0478(19) 0.0149(14) 0.0063(15) -0.0180(13)
C7 0.052(2) 0.218(7) 0.0200(16) 0.027(3) 0.0038(15) -0.012(2)
C8 0.137(5) 0.048(2) 0.084(3) 0.029(2) 0.067(3) -0.003(2)
C9 0.088(3) 0.052(2) 0.122(4) -0.044(2) -0.052(3) 0.047(2)
C10 0.0397(17) 0.0525(19) 0.0475(19) -0.0094(15) -0.0079(14) 0.0040(15)
C11 0.052(5) 0.083(7) 0.025(4) -0.033(5) 0.016(4) -0.013(4)
C12 0.027(3) 0.064(5) 0.025(4) -0.002(3) 0.020(3) -0.006(4)
C13 0.033(3) 0.050(3) 0.029(3) -0.021(2) 0.016(2) -0.003(2)
C14 0.037(3) 0.086(6) 0.029(3) -0.024(4) 0.009(2) -0.008(3)

loop_
_atom_type_symbol
_atom_type_description
_atom_type_scat_dispersion_real
_atom_type_scat_dispersion_imag
_atom_type_scat_source
C C 0.003 0.002
;
International Tables for Crystallography
(1992, Vol. C, Tables 4.2.6.8 and 6.1.1.4)
;
H H 0.000 0.000
;
International Tables for Crystallography
(1992, Vol. C, Table 6.1.1.4)
;
P P 0.102 0.094
;
International Tables for Crystallography
(1992, Vol. C, Tables 4.2.6.8 and 6.1.1.4)
;
Pd Pd -0.999 1.007
;
International Tables for Crystallography
(1992, Vol. C, Tables 4.2.6.8 and 6.1.1.4)
;

loop_
_geom_angle_atom_site_label_1
_geom_angle_atom_site_label_2
_geom_angle_atom_site_label_3
_geom_angle
_geom_angle_publ_flag
_geom_angle_site_symmetry_1
P1 Pd1 P2 107.20(2) yes 3_557
P1 Pd1 P3 117.53(2) yes 3_557
P1 Pd1 P4 114.54(2) yes 3_557
P2 Pd1 P3 115.04(2) yes .
P2 Pd1 P4 113.69(2) yes .
P3 Pd1 P4 88.20(2) yes .
Pd1 P1 C1 119.80(10) yes 3_557
Pd1 P1 C2 117.59(10) yes 3_557
Pd1 P1 C3 116.92(8) yes 3_557
C1 P1 C2 99.00(14) yes .
C1 P1 C3 100.44(13) yes .
C2 P1 C3 99.39(13) yes .
Pd1 P2 C4 118.44(8) yes .
Pd1 P2 C5 118.03(12) yes .
Pd1 P2 C6 117.99(12) yes .
C4 P2 C5 100.23(14) yes .
C4 P2 C6 99.01(15) yes .
C5 P2 C6 99.43(15) yes .
Pd1 P3 C7 123.12(18) yes .
Pd1 P3 C8 125.53(18) yes .
Pd1 P3 C11 108.4(3) yes .
Pd1 P3 C12 101.7(2) yes .
C7 P3 C8 99.5(3) yes .
C7 P3 C11 89.6(3) yes .
C7 P3 C12 107.6(3) yes .
C8 P3 C11 103.7(4) yes .
C8 P3 C12 94.8(3) yes .
C11 P3 C12 18.9(4) yes .
Pd1 P4 C9 123.43(16) yes .
Pd1 P4 C10 124.11(13) yes .
Pd1 P4 C13 105.8(2) yes .
Pd1 P4 C14 103.8(2) yes .
C9 P4 C10 97.8(2) yes .
C9 P4 C13 92.3(3) yes .
C9 P4 C14 114.3(3) yes .
C10 P4 C13 108.6(2) yes .
C10 P4 C14 88.6(2) yes .
C13 P4 C14 27.5(3) yes .
P1 C3 C4 112.94(18) yes .
P2 C4 C3 112.56(18) yes .
P3 C11 C12 81.4(14) yes .
P3 C11 C13 113.3(6) yes .
P3 C11 C14 110.2(6) yes .
C12 C11 C13 79.5(14) yes .
C12 C11 C14 45.9(13) yes .
C13 C11 C14 35.6(5) yes .
P3 C12 C11 79.7(14) yes .
P3 C12 C13 112.2(5) yes .
P3 C12 C14 130.1(7) yes .
C11 C12 C13 77.1(15) yes .
C11 C12 C14 112.0(18) yes .
C13 C12 C14 37.4(6) yes .
P4 C13 C11 120.8(6) yes .
P4 C13 C12 107.3(5) yes .
P4 C13 C14 87.6(6) yes .
C11 C13 C12 23.4(5) yes .
C11 C13 C14 72.7(8) yes .
C12 C13 C14 50.5(7) yes .
P4 C14 C11 109.9(6) yes .
P4 C14 C12 113.3(6) yes .
P4 C14 C13 64.8(6) yes .
C11 C14 C12 22.1(6) yes .
C11 C14 C13 71.7(7) yes .
C12 C14 C13 92.1(8) yes .
P1 C1 H1 109.5 no .
P1 C1 H2 109.5 no .
P1 C1 H3 109.5 no .
H1 C1 H2 109.5 no .
H1 C1 H3 109.5 no .
H2 C1 H3 109.5 no .
P1 C2 H4 109.5 no .
P1 C2 H5 109.5 no .
P1 C2 H6 109.5 no .
H4 C2 H5 109.5 no .
H4 C2 H6 109.5 no .
H5 C2 H6 109.5 no .
P1 C3 H7 109.0 no .
P1 C3 H8 109.0 no .
C4 C3 H7 109.0 no .
C4 C3 H8 109.0 no .
H7 C3 H8 107.8 no .
P2 C4 H9 109.1 no .
P2 C4 H10 109.1 no .
C3 C4 H9 109.1 no .
C3 C4 H10 109.1 no .
H9 C4 H10 107.8 no .
P2 C5 H11 109.5 no .
P2 C5 H12 109.5 no .
P2 C5 H13 109.5 no .
H11 C5 H12 109.5 no .
H11 C5 H13 109.5 no .
H12 C5 H13 109.5 no .
P2 C6 H14 109.5 no .
P2 C6 H15 109.5 no .
P2 C6 H16 109.5 no .
H14 C6 H15 109.5 no .
H14 C6 H16 109.5 no .
H15 C6 H16 109.5 no .
P3 C7 H17 109.5 no .
P3 C7 H18 109.5 no .
P3 C7 H19 109.5 no .
H17 C7 H18 109.5 no .
H17 C7 H19 109.5 no .
H18 C7 H19 109.5 no .
P3 C8 H20 109.5 no .
P3 C8 H21 109.5 no .
P3 C8 H22 109.5 no .
H20 C8 H21 109.5 no .
H20 C8 H22 109.5 no .
H21 C8 H22 109.5 no .
P4 C9 H23 109.5 no .
P4 C9 H24 109.5 no .
P4 C9 H25 109.5 no .
H23 C9 H24 109.5 no .
H23 C9 H25 109.5 no .
H24 C9 H25 109.5 no .
P4 C10 H26 109.5 no .
P4 C10 H27 109.5 no .
P4 C10 H28 109.5 no .
H26 C10 H27 109.5 no .
H26 C10 H28 109.5 no .
H27 C10 H28 109.5 no .

loop_
_geom_bond_atom_site_label_1
_geom_bond_atom_site_label_2
_geom_bond_distance
_geom_bond_publ_flag
_geom_bond_site_symmetry_2
Pd1 P1 2.3148(6) yes 3_557
Pd1 P2 2.3127(7) yes .
Pd1 P3 2.3114(7) yes .
Pd1 P4 2.3005(9) yes .
P1 C1 1.841(3) yes .
P1 C2 1.840(3) yes .
P1 C3 1.843(2) yes .
P2 C4 1.841(2) yes .
P2 C5 1.842(3) yes .
P2 C6 1.837(3) yes .
P3 C7 1.830(3) yes .
P3 C8 1.821(5) yes .
P3 C11 1.865(12) yes .
P3 C12 1.874(9) yes .
P4 C9 1.844(4) yes .
P4 C10 1.828(3) yes .
P4 C13 1.809(6) yes .
P4 C14 1.997(8) yes .
C3 C4 1.526(3) yes .
C11 C12 0.614(13) yes .
C11 C13 1.508(14) yes .
C11 C14 1.516(13) yes .
C12 C13 1.521(13) yes .
C12 C14 1.174(13) yes .
C13 C14 0.924(11) yes .
C1 H1 0.980 no .
C1 H2 0.980 no .
C1 H3 0.980 no .
C2 H4 0.980 no .
C2 H5 0.980 no .
C2 H6 0.980 no .
C3 H7 0.990 no .
C3 H8 0.990 no .
C4 H9 0.990 no .
C4 H10 0.990 no .
C5 H11 0.980 no .
C5 H12 0.980 no .
C5 H13 0.980 no .
C6 H14 0.980 no .
C6 H15 0.980 no .
C6 H16 0.980 no .
C7 H17 0.980 no .
C7 H18 0.980 no .
C7 H19 0.980 no .
C8 H20 0.980 no .
C8 H21 0.980 no .
C8 H22 0.980 no .
C9 H23 0.980 no .
C9 H24 0.980 no .
C9 H25 0.980 no .
C10 H26 0.980 no .
C10 H27 0.980 no .
C10 H28 0.980 no .
